data_7225117
loop_
_publ_author_name
'Meng, Yanxia'
'Yang, Hua'
'Li, DaCheng'
'Zeng, Suyuan'
'Chen, Guifang'
'Li, Shengli'
'Dou, Jianmin'

_publ_section_title
;
 Synthesis, Crystal Structure, DNA-Binding and Magnetism of Copper
 15-Metallacrown-5 Complexes Based on Glycinehydroxamic Acid Ligand
;
_journal_name_full 'RSC Adv.'
_journal_paper_doi 10.1039/C6RA05239H
_journal_year 2016
_chemical_formula_moiety {La(OAc)(H2O)2[15-MCCu(N)glyha-5](H2O)4}?2NO3?5H2O
_chemical_formula_sum 'C12 H45 Cu5 La N12 O29'
_chemical_formula_weight 1278.21
_chemical_name_common metallacrown
_chemical_name_systematic {La(OAc)(H2O)2[15-MCCu(N)glyha-5](H2O)4}?2NO3?5H2O
_space_group_crystal_system triclinic
_space_group_IT_number 2
_space_group_name_Hall '-P 1'
_space_group_name_H-M_alt 'P -1'
_symmetry_space_group_name_Hall '-P 1'
_symmetry_space_group_name_H-M 'P -1'
_atom_sites_solution_hydrogens mixed
_audit_creation_method SHELXL-2014/7
_audit_update_record
;
2016-04-19 deposited with the CCDC.
2016-05-03 downloaded from the CCDC.
;
_cell_angle_alpha 71.343(4)
_cell_angle_beta 76.532(4)
_cell_angle_gamma 76.328(4)
_cell_formula_units_Z 2
_cell_length_a 10.4509(5)
_cell_length_b 12.5437(6)
_cell_length_c 16.3152(8)
_cell_measurement_reflns_used 2800
_cell_measurement_temperature 293(2)
_cell_measurement_theta_max 28.7514
_cell_measurement_theta_min 2.6197
_cell_volume 1940.04(17)
_computing_cell_refinement 'CrysAlisPro, Agilent Technologies'
_computing_data_collection 'CrysAlisPro, Agilent Technologies'
_computing_data_reduction 'CrysAlisPro, Agilent Technologies'
_computing_molecular_graphics 'Bruker SHELXTL'
_computing_publication_material 'Bruker SHELXTL'
_computing_structure_refinement 'SHELXL-2014/7 (Sheldrick, 2014)'
_computing_structure_solution 'Bruker SHELXTL'
_diffrn_ambient_temperature 293(2)
_diffrn_measured_fraction_theta_full 0.999
_diffrn_measured_fraction_theta_max 0.999
_diffrn_measurement_device_type 'Xcalibur, Eos, Gemini'
_diffrn_measurement_method '\w scans'
_diffrn_radiation_type MoK\a
_diffrn_radiation_wavelength 0.71073
_diffrn_reflns_av_R_equivalents 0.0668
_diffrn_reflns_av_unetI/netI 0.1279
_diffrn_reflns_Laue_measured_fraction_full 0.999
_diffrn_reflns_Laue_measured_fraction_max 0.999
_diffrn_reflns_limit_h_max 12
_diffrn_reflns_limit_h_min -12
_diffrn_reflns_limit_k_max 14
_diffrn_reflns_limit_k_min -14
_diffrn_reflns_limit_l_max 19
_diffrn_reflns_limit_l_min -19
_diffrn_reflns_number 12812
_diffrn_reflns_point_group_measured_fraction_full 0.999
_diffrn_reflns_point_group_measured_fraction_max 0.999
_diffrn_reflns_theta_full 25.014
_diffrn_reflns_theta_max 25.014
_diffrn_reflns_theta_min 2.620
_exptl_absorpt_coefficient_mu 3.881
_exptl_absorpt_correction_T_max 1.00000
_exptl_absorpt_correction_T_min 0.75616
_exptl_absorpt_correction_type multi-scan
_exptl_absorpt_process_details sadabs
_exptl_crystal_colour blue
_exptl_crystal_density_diffrn 2.188
_exptl_crystal_description block
_exptl_crystal_F_000 1270
_exptl_crystal_preparation 'Magnetic properties,DNA interaction'
_exptl_crystal_recrystallization_method 'Re-crystallisation from solvent'
_exptl_crystal_size_max 0.420
_exptl_crystal_size_mid 0.360
_exptl_crystal_size_min 0.160
_refine_diff_density_max 4.065
_refine_diff_density_min -2.154
_refine_diff_density_rms 0.257
_refine_ls_extinction_method none
_refine_ls_goodness_of_fit_ref 1.048
_refine_ls_hydrogen_treatment constr
_refine_ls_matrix_type full
_refine_ls_number_parameters 533
_refine_ls_number_reflns 6850
_refine_ls_number_restraints 1508
_refine_ls_restrained_S_all 0.988
_refine_ls_R_factor_all 0.1060
_refine_ls_R_factor_gt 0.0684
_refine_ls_shift/su_max 0.001
_refine_ls_shift/su_mean 0.000
_refine_ls_structure_factor_coef Fsqd
_refine_ls_weighting_details 'w=1/[\s^2^(Fo^2^)+(0.0752P)^2^+17.6157P] where P=(Fo^2^+2Fc^2^)/3'
_refine_ls_weighting_scheme calc
_refine_ls_wR_factor_gt 0.1575
_refine_ls_wR_factor_ref 0.1979
_reflns_Friedel_coverage 0.000
_reflns_number_gt 4717
_reflns_number_total 6850
_reflns_threshold_expression 'I > 2\s(I)'
_cod_data_source_file c6ra05239h2.cif
_cod_data_source_block exp_6327
_cod_original_cell_volume 1940.05(17)
_cod_database_code 7225117
_shelx_shelxl_version_number 2014/7
_shelx_space_group_comment
;
The symmetry employed for this shelxl refinement is uniquely defined
by the following loop, which should always be used as a source of
symmetry information in preference to the above space-group names.
They are only intended as comments.
;
_shelx_estimated_absorpt_t_min 0.293
_shelx_estimated_absorpt_t_max 0.576
_solvent_exptl_crystal_recrystallization_method water

loop_
_space_group_symop_operation_xyz
'x, y, z'
'-x, -y, -z'

loop_
_atom_site_label
_atom_site_type_symbol
_atom_site_fract_x
_atom_site_fract_y
_atom_site_fract_z
_atom_site_U_iso_or_equiv
_atom_site_adp_type
_atom_site_occupancy
_atom_site_site_symmetry_order
_atom_site_calc_flag
_atom_site_refinement_flags_posn
_atom_site_refinement_flags_adp
La1 La 0.55408(6) 0.66021(5) 0.70315(4) 0.0109(2) Uani 1 1 d . U
Cu1 Cu 0.40756(14) 0.88376(11) 0.49572(9) 0.0159(4) Uani 1 1 d . U
Cu2 Cu 0.68507(15) 0.53770(12) 0.49726(9) 0.0167(4) Uani 1 1 d . U
Cu4 Cu 0.35053(15) 0.53916(12) 0.94054(9) 0.0165(4) Uani 1 1 d . U
Cu3 Cu 0.67989(16) 0.32906(12) 0.78665(10) 0.0215(4) Uani 1 1 d . U
Cu5 Cu 0.29655(17) 0.91321(12) 0.77430(10) 0.0249(4) Uani 1 1 d . U
O1 O 0.4648(8) 0.8383(7) 0.3879(5) 0.0202(18) Uani 1 1 d . U
O2 O 0.5281(8) 0.7471(6) 0.5436(5) 0.0182(17) Uani 1 1 d . U
O3 O 0.7688(8) 0.3761(7) 0.5253(5) 0.0181(17) Uani 1 1 d . U
O4 O 0.6507(8) 0.5125(6) 0.6224(5) 0.0161(16) Uani 1 1 d . U
O5 O 0.5905(8) 0.2516(7) 0.9030(6) 0.0222(19) Uani 1 1 d . U
O6 O 0.5558(8) 0.4619(6) 0.8069(5) 0.0186(17) Uani 1 1 d . U
O7 O 0.2428(8) 0.6560(6) 0.9927(6) 0.0223(19) Uani 1 1 d . U
O8 O 0.4100(8) 0.6683(6) 0.8460(5) 0.0186(17) Uani 1 1 d . U
O9 O 0.2349(9) 1.0429(7) 0.6808(5) 0.027(2) Uani 1 1 d . U
O10 O 0.4124(9) 0.8561(6) 0.6799(5) 0.0230(18) Uani 1 1 d . U
O11 O 0.2258(9) 0.7802(7) 0.5568(6) 0.026(2) Uani 1 1 d . U
H11B H 0.1610 0.8220 0.5804 0.032 Uiso 1 1 d R U
H11C H 0.2005 0.7685 0.5150 0.032 Uiso 1 1 d R U
O12 O 0.3295(8) 0.6224(6) 0.6955(5) 0.0196(19) Uani 1 1 d . U
H12E H 0.2728 0.6436 0.7365 0.024 Uiso 1 1 d R U
H12F H 0.3071 0.6662 0.6473 0.024 Uiso 1 1 d R U
O13 O 0.1802(9) 0.5457(8) 0.8592(6) 0.031(2) Uani 1 1 d . U
H13B H 0.2062 0.4863 0.8412 0.037 Uiso 1 1 d R U
H13C H 0.1121 0.5326 0.8987 0.037 Uiso 1 1 d R U
O14 O 0.8585(9) 0.3595(7) 0.8380(6) 0.030(2) Uani 1 1 d . U
H14B H 0.9274 0.3086 0.8324 0.036 Uiso 1 1 d R U
H14C H 0.8785 0.4251 0.8106 0.036 Uiso 1 1 d R U
O15 O 0.6339(9) 0.7987(8) 0.7577(6) 0.031(2) Uani 1 1 d D U
H15B H 0.5790 0.8545 0.7716 0.037 Uiso 1 1 d DR U
H15C H 0.7125 0.8065 0.7692 0.037 Uiso 1 1 d DR U
O16 O 0.0990(8) 0.4046(7) 0.5215(5) 0.022(2) Uani 1 1 d . U
H16C H 0.0993 0.3549 0.5711 0.026 Uiso 1 1 d R U
H16D H 0.1312 0.3710 0.4815 0.026 Uiso 1 1 d R U
O17 O 0.0903(9) 0.2568(8) 0.6883(6) 0.034(2) Uani 1 1 d . U
H17C H 0.1351 0.1913 0.6862 0.040 Uiso 1 1 d R U
H17D H 0.1146 0.2764 0.7268 0.040 Uiso 1 1 d R U
O18 O 0.5603(15) 0.0370(11) 0.9161(8) 0.074(4) Uani 1 1 d . U
H18C H 0.5563 0.1065 0.9135 0.089 Uiso 1 1 d R U
H18D H 0.6421 0.0071 0.9059 0.089 Uiso 1 1 d R U
O19 O 0.9452(12) 0.6797(12) 0.9012(11) 0.082(4) Uani 1 1 d . U
H19C H 0.9227 0.6998 0.9484 0.099 Uiso 1 1 d R U
H19D H 0.9734 0.7346 0.8597 0.099 Uiso 1 1 d R U
O20 O 0.4798(9) 1.0024(7) 0.7782(6) 0.028(2) Uani 1 1 d . U
H20C H 0.4988 1.0525 0.7300 0.034 Uiso 1 1 d R U
H20D H 0.5065 1.0169 0.8182 0.034 Uiso 1 1 d R U
O21 O 0.8675(14) 0.9661(12) 0.8769(11) 0.091(4) Uani 1 1 d . U
H21C H 0.8523 0.9405 0.8384 0.109 Uiso 1 1 d R U
H21D H 0.8398 0.9244 0.9276 0.109 Uiso 1 1 d R U
O22 O 0.7981(8) 0.6887(7) 0.6203(5) 0.0201(18) Uani 1 1 d . U
O23 O 0.7790(8) 0.5832(7) 0.7580(5) 0.0187(18) Uani 1 1 d . U
O24 O 0.8443(11) 0.9227(10) 0.7225(8) 0.055(3) Uani 1 1 d . U
O25 O 0.9823(11) 0.9187(9) 0.6032(7) 0.045(3) Uani 1 1 d . U
O26 O 1.0532(13) 0.8363(11) 0.7269(8) 0.063(3) Uani 1 1 d . U
O28 O 0.169(2) 0.3231(17) 0.8186(12) 0.146(7) Uani 1 1 d D U
O29 O 0.131(2) 0.3105(16) 0.9544(12) 0.151(7) Uani 1 1 d D U
O30 O 0.220(3) 0.1524(16) 0.9186(15) 0.209(9) Uani 1 1 d D U
C1 C 0.5942(12) 0.6785(10) 0.3362(8) 0.019(2) Uani 1 1 d . U
H1A H 0.6364 0.7290 0.2836 0.023 Uiso 1 1 calc R U
H1B H 0.5203 0.6575 0.3218 0.023 Uiso 1 1 calc R U
C2 C 0.5436(12) 0.7382(10) 0.4056(8) 0.019(2) Uani 1 1 d . U
C3 C 0.8167(13) 0.2167(10) 0.6540(8) 0.020(3) Uani 1 1 d . U
H3A H 0.7630 0.1673 0.6478 0.024 Uiso 1 1 calc R U
H3B H 0.9082 0.1949 0.6270 0.024 Uiso 1 1 calc R U
C4 C 0.7646(12) 0.3397(9) 0.6086(8) 0.017(2) Uani 1 1 d . U
C5 C 0.4129(12) 0.2944(10) 1.0201(8) 0.017(2) Uani 1 1 d . U
H5A H 0.4678 0.2550 1.0650 0.021 Uiso 1 1 calc R U
H5B H 0.3579 0.2425 1.0191 0.021 Uiso 1 1 calc R U
C6 C 0.4998(12) 0.3269(10) 0.9335(8) 0.018(2) Uani 1 1 d . U
C7 C 0.1642(15) 0.8618(11) 0.9557(9) 0.030(3) Uani 1 1 d . U
H7A H 0.0736 0.8487 0.9808 0.036 Uiso 1 1 calc R U
H7B H 0.1989 0.8822 0.9978 0.036 Uiso 1 1 calc R U
C8 C 0.2507(13) 0.7545(10) 0.9360(8) 0.023(3) Uani 1 1 d . U
C9 C 0.2330(14) 1.0878(10) 0.5271(8) 0.023(3) Uani 1 1 d . U
H9A H 0.2526 1.1642 0.5129 0.028 Uiso 1 1 calc R U
H9B H 0.1369 1.0938 0.5358 0.028 Uiso 1 1 calc R U
C10 C 0.2816(13) 1.0173(10) 0.6081(8) 0.020(2) Uani 1 1 d . U
C11 C 0.8513(12) 0.6233(10) 0.6840(8) 0.016(2) Uani 1 1 d . U
C12 C 0.9983(13) 0.5864(12) 0.6752(9) 0.035(4) Uani 1 1 d . U
H12A H 1.0406 0.6317 0.6207 0.052 Uiso 1 1 calc R U
H12B H 1.0208 0.5073 0.6762 0.052 Uiso 1 1 calc R U
H12C H 1.0285 0.5963 0.7231 0.052 Uiso 1 1 calc R U
N1 N 0.6938(10) 0.5728(8) 0.3677(6) 0.020(2) Uani 1 1 d . U
H1C H 0.7758 0.5837 0.3400 0.023 Uiso 1 1 calc R U
H1D H 0.6761 0.5141 0.3556 0.023 Uiso 1 1 calc R U
N2 N 0.5795(10) 0.6888(8) 0.4803(6) 0.016(2) Uani 1 1 d . U
N3 N 0.8111(12) 0.2031(9) 0.7471(7) 0.033(3) Uani 1 1 d . U
H3C H 0.8918 0.2031 0.7563 0.040 Uiso 1 1 calc R U
H3D H 0.7876 0.1362 0.7787 0.040 Uiso 1 1 calc R U
N4 N 0.7107(10) 0.4022(8) 0.6619(7) 0.018(2) Uani 1 1 d . U
N5 N 0.3254(11) 0.3978(8) 1.0418(7) 0.023(2) Uani 1 1 d . U
H5C H 0.3452 0.4058 1.0894 0.027 Uiso 1 1 calc R U
H5D H 0.2403 0.3891 1.0535 0.027 Uiso 1 1 calc R U
N6 N 0.4760(10) 0.4325(8) 0.8891(7) 0.018(2) Uani 1 1 d . U
N7 N 0.1644(11) 0.9563(8) 0.8725(7) 0.027(2) Uani 1 1 d . U
H7C H 0.1831 1.0173 0.8808 0.032 Uiso 1 1 calc R U
H7D H 0.0832 0.9752 0.8582 0.032 Uiso 1 1 calc R U
N8 N 0.3305(10) 0.7692(8) 0.8606(6) 0.018(2) Uani 1 1 d . U
N9 N 0.2970(11) 1.0379(8) 0.4523(7) 0.021(2) Uani 1 1 d . U
H9C H 0.3486 1.0843 0.4127 0.026 Uiso 1 1 calc R U
H9D H 0.2341 1.0314 0.4266 0.026 Uiso 1 1 calc R U
N10 N 0.3729(10) 0.9273(8) 0.5998(6) 0.016(2) Uani 1 1 d . U
N11 N 0.9629(13) 0.8964(12) 0.6821(11) 0.049(3) Uani 1 1 d . U
N12 N 0.160(3) 0.2612(17) 0.8946(12) 0.122(7) Uani 1 1 d D U

loop_
_atom_site_aniso_label
_atom_site_aniso_U_11
_atom_site_aniso_U_22
_atom_site_aniso_U_33
_atom_site_aniso_U_23
_atom_site_aniso_U_13
_atom_site_aniso_U_12
La1 0.0105(4) 0.0109(3) 0.0091(4) -0.0023(3) 0.0002(3) -0.0005(3)
Cu1 0.0168(8) 0.0150(7) 0.0133(8) -0.0025(6) -0.0034(6) 0.0006(6)
Cu2 0.0184(8) 0.0168(7) 0.0139(8) -0.0057(6) -0.0019(7) 0.0001(6)
Cu4 0.0164(8) 0.0168(7) 0.0130(8) -0.0023(6) 0.0000(6) -0.0016(6)
Cu3 0.0245(9) 0.0161(7) 0.0162(8) -0.0013(6) 0.0002(7) 0.0030(6)
Cu5 0.0350(10) 0.0171(8) 0.0148(8) -0.0038(6) -0.0007(8) 0.0058(7)
O1 0.021(4) 0.024(4) 0.011(4) -0.005(3) -0.002(3) 0.003(3)
O2 0.022(4) 0.018(3) 0.015(4) -0.007(3) -0.004(3) 0.001(3)
O3 0.018(4) 0.018(4) 0.017(4) -0.006(3) -0.002(3) 0.000(3)
O4 0.025(4) 0.009(3) 0.010(3) -0.002(3) -0.003(3) 0.004(3)
O5 0.026(4) 0.017(4) 0.020(4) -0.005(3) -0.002(4) 0.000(3)
O6 0.020(4) 0.015(3) 0.014(4) -0.002(3) 0.003(3) 0.000(3)
O7 0.022(4) 0.016(4) 0.022(4) -0.002(3) 0.004(4) 0.000(3)
O8 0.021(4) 0.011(3) 0.020(4) -0.005(3) 0.005(3) -0.003(3)
O9 0.043(5) 0.018(4) 0.011(4) -0.001(3) -0.006(4) 0.007(4)
O10 0.035(4) 0.013(3) 0.016(4) -0.001(3) -0.008(3) 0.005(3)
O11 0.030(5) 0.025(4) 0.025(5) -0.010(4) -0.004(4) -0.004(4)
O12 0.021(4) 0.019(4) 0.013(4) -0.002(3) 0.004(4) -0.004(4)
O13 0.024(5) 0.039(5) 0.027(5) -0.006(4) -0.006(4) -0.003(4)
O14 0.023(5) 0.022(4) 0.031(5) 0.000(4) 0.002(4) 0.004(4)
O15 0.020(5) 0.036(5) 0.044(5) -0.023(4) 0.000(4) -0.007(4)
O16 0.018(4) 0.029(5) 0.010(4) -0.003(4) 0.001(4) 0.002(4)
O17 0.037(5) 0.037(5) 0.026(5) -0.020(4) 0.001(5) 0.003(4)
O18 0.106(8) 0.053(6) 0.061(7) -0.012(6) -0.014(7) -0.017(6)
O19 0.051(7) 0.086(8) 0.110(9) -0.039(7) -0.005(7) -0.005(7)
O20 0.042(5) 0.029(5) 0.017(5) -0.008(4) -0.006(4) -0.009(4)
O21 0.078(8) 0.093(9) 0.096(9) -0.038(7) -0.009(8) 0.004(7)
O22 0.020(4) 0.018(4) 0.015(4) 0.005(3) -0.007(3) 0.001(3)
O23 0.021(4) 0.020(4) 0.009(4) 0.000(3) 0.003(3) -0.002(3)
O24 0.035(6) 0.069(7) 0.069(8) -0.036(6) 0.003(6) -0.012(6)
O25 0.046(7) 0.051(6) 0.038(6) -0.016(5) -0.012(6) 0.002(5)
O26 0.061(7) 0.080(8) 0.046(7) -0.018(6) -0.021(6) 0.001(7)
O28 0.127(12) 0.166(14) 0.121(13) 0.012(12) -0.045(12) -0.028(12)
O29 0.153(13) 0.149(12) 0.145(13) -0.073(11) 0.020(12) -0.015(11)
O30 0.281(18) 0.154(15) 0.196(17) -0.073(14) 0.027(16) -0.080(15)
C1 0.020(5) 0.027(5) 0.010(5) -0.005(4) -0.006(5) 0.003(5)
C2 0.015(5) 0.018(5) 0.016(5) 0.000(4) -0.002(4) 0.002(4)
C3 0.023(5) 0.016(5) 0.018(5) -0.009(4) -0.001(5) 0.005(4)
C4 0.018(5) 0.011(4) 0.019(5) -0.004(4) 0.000(5) -0.001(4)
C5 0.017(5) 0.019(5) 0.017(5) -0.006(4) 0.002(5) -0.008(4)
C6 0.019(5) 0.015(4) 0.025(5) -0.006(4) -0.006(4) -0.010(4)
C7 0.037(6) 0.028(5) 0.017(5) -0.006(5) 0.002(5) 0.004(5)
C8 0.031(5) 0.016(5) 0.018(5) -0.004(4) -0.006(5) 0.002(5)
C9 0.031(6) 0.024(5) 0.012(5) 0.000(4) -0.008(5) -0.001(5)
C10 0.025(5) 0.013(4) 0.017(5) -0.003(4) 0.000(5) -0.002(4)
C11 0.017(5) 0.017(5) 0.019(5) -0.007(4) -0.010(5) -0.004(4)
C12 0.023(7) 0.044(8) 0.024(7) 0.006(6) -0.010(6) 0.002(6)
N1 0.016(5) 0.026(5) 0.014(5) -0.009(4) -0.003(4) 0.005(4)
N2 0.017(4) 0.017(4) 0.011(4) -0.004(3) 0.000(4) -0.002(4)
N3 0.045(5) 0.024(5) 0.021(5) -0.006(4) -0.005(5) 0.011(4)
N4 0.022(4) 0.013(4) 0.017(4) -0.005(3) -0.002(4) 0.000(3)
N5 0.023(5) 0.026(5) 0.022(5) -0.012(4) -0.001(4) -0.007(4)
N6 0.017(4) 0.019(4) 0.016(4) -0.004(3) 0.003(4) -0.007(4)
N7 0.033(5) 0.019(4) 0.023(5) -0.001(4) -0.010(5) 0.005(4)
N8 0.023(4) 0.011(4) 0.014(4) -0.003(3) 0.001(4) 0.005(4)
N9 0.026(5) 0.019(4) 0.018(5) -0.001(4) -0.010(4) -0.002(4)
N10 0.020(4) 0.012(4) 0.011(4) 0.005(3) -0.005(4) -0.001(4)
N11 0.027(6) 0.062(7) 0.065(8) -0.029(7) -0.010(7) -0.005(6)
N12 0.123(12) 0.129(12) 0.094(12) -0.033(11) 0.012(12) -0.010(11)

loop_
_atom_type_symbol
_atom_type_description
_atom_type_scat_dispersion_real
_atom_type_scat_dispersion_imag
_atom_type_scat_source
C C 0.0033 0.0016 'International Tables Vol C Tables 4.2.6.8 and 6.1.1.4'
H H 0.0000 0.0000 'International Tables Vol C Tables 4.2.6.8 and 6.1.1.4'
O O 0.0106 0.0060 'International Tables Vol C Tables 4.2.6.8 and 6.1.1.4'
Cu Cu 0.3201 1.2651 'International Tables Vol C Tables 4.2.6.8 and 6.1.1.4'
La La -0.2871 2.4523 'International Tables Vol C Tables 4.2.6.8 and 6.1.1.4'
N N 0.0061 0.0033 'International Tables Vol C Tables 4.2.6.8 and 6.1.1.4'

loop_
_geom_angle_atom_site_label_1
_geom_angle_atom_site_label_2
_geom_angle_atom_site_label_3
_geom_angle
O8 La1 O4 136.7(2)
O8 La1 O10 72.9(3)
O4 La1 O10 139.2(3)
O8 La1 O6 69.7(2)
O4 La1 O6 69.2(2)
O10 La1 O6 140.0(3)
O8 La1 O2 135.1(3)
O4 La1 O2 70.9(2)
O10 La1 O2 69.1(3)
O6 La1 O2 133.8(3)
O8 La1 O12 74.2(3)
O4 La1 O12 85.0(3)
O10 La1 O12 77.6(3)
O6 La1 O12 79.0(3)
O2 La1 O12 75.1(3)
O8 La1 O15 72.9(3)
O4 La1 O15 138.8(3)
O10 La1 O15 65.3(3)
O6 La1 O15 115.0(3)
O2 La1 O15 110.3(3)
O12 La1 O15 136.0(3)
O8 La1 O23 97.9(3)
O4 La1 O23 80.2(3)
O10 La1 O23 130.4(3)
O6 La1 O23 69.5(3)
O2 La1 O23 124.8(3)
O12 La1 O23 148.2(2)
O15 La1 O23 65.4(3)
O8 La1 O22 138.9(3)
O4 La1 O22 70.4(3)
O10 La1 O22 106.6(3)
O6 La1 O22 110.8(2)
O2 La1 O22 76.0(3)
O12 La1 O22 146.9(3)
O15 La1 O22 70.2(3)
O23 La1 O22 50.0(2)
N10 Cu1 O2 91.9(4)
N10 Cu1 O1 173.5(4)
O2 Cu1 O1 84.5(3)
N10 Cu1 N9 82.6(4)
O2 Cu1 N9 171.6(4)
O1 Cu1 N9 100.4(4)
N10 Cu1 O11 87.8(4)
O2 Cu1 O11 89.1(3)
O1 Cu1 O11 97.5(3)
N9 Cu1 O11 97.0(4)
O4 Cu2 N2 91.3(4)
O4 Cu2 O3 84.3(3)
N2 Cu2 O3 171.6(4)
O4 Cu2 N1 172.1(4)
N2 Cu2 N1 83.1(4)
O3 Cu2 N1 100.6(4)
N6 Cu4 O7 172.5(4)
N6 Cu4 O8 91.8(4)
O7 Cu4 O8 84.0(3)
N6 Cu4 N5 82.5(4)
O7 Cu4 N5 100.5(4)
O8 Cu4 N5 169.2(4)
N6 Cu4 O13 93.2(4)
O7 Cu4 O13 93.0(4)
O8 Cu4 O13 88.5(3)
N5 Cu4 O13 101.0(4)
O6 Cu3 N4 91.0(4)
O6 Cu3 O5 83.7(3)
N4 Cu3 O5 160.0(4)
O6 Cu3 N3 171.7(4)
N4 Cu3 N3 80.7(4)
O5 Cu3 N3 104.0(4)
O6 Cu3 O14 96.5(3)
N4 Cu3 O14 104.5(4)
O5 Cu3 O14 95.2(3)
N3 Cu3 O14 86.0(4)
N8 Cu5 O9 167.3(5)
N8 Cu5 O10 92.9(4)
O9 Cu5 O10 85.0(3)
N8 Cu5 N7 83.6(4)
O9 Cu5 N7 97.0(4)
O10 Cu5 N7 172.6(4)
N8 Cu5 O20 100.7(4)
O9 Cu5 O20 91.8(4)
O10 Cu5 O20 87.8(3)
N7 Cu5 O20 99.2(4)
C2 O1 Cu1 107.5(7)
N2 O2 Cu1 108.9(6)
N2 O2 La1 123.1(6)
Cu1 O2 La1 126.8(4)
C4 O3 Cu2 107.6(7)
N4 O4 Cu2 109.1(6)
N4 O4 La1 123.2(6)
Cu2 O4 La1 126.7(3)
C6 O5 Cu3 108.6(7)
N6 O6 Cu3 109.7(6)
N6 O6 La1 126.2(6)
Cu3 O6 La1 124.0(4)
C8 O7 Cu4 108.6(7)
N8 O8 Cu4 108.4(6)
N8 O8 La1 122.9(6)
Cu4 O8 La1 126.6(4)
C10 O9 Cu5 107.6(7)
N10 O10 Cu5 107.7(6)
N10 O10 La1 126.1(6)
Cu5 O10 La1 123.8(4)
Cu1 O11 H11B 108.3
Cu1 O11 H11C 108.2
H11B O11 H11C 107.5
La1 O12 H12E 107.3
La1 O12 H12F 107.3
H12E O12 H12F 106.9
Cu4 O13 H13B 104.3
Cu4 O13 H13C 103.8
H13B O13 H13C 105.5
Cu3 O14 H14B 111.1
Cu3 O14 H14C 111.1
H14B O14 H14C 109.2
La1 O15 H15B 120.2
La1 O15 H15C 137.2
H15B O15 H15C 102.5
H16C O16 H16D 108.6
H17C O17 H17D 108.4
H18C O18 H18D 108.1
H19C O19 H19D 108.8
Cu5 O20 H20C 111.1
Cu5 O20 H20D 134.7
H20C O20 H20D 108.5
H21C O21 H21D 108.8
C11 O22 La1 93.3(7)
C11 O23 La1 95.7(7)
C2 C1 N1 109.9(10)
C2 C1 H1A 109.7
N1 C1 H1A 109.7
C2 C1 H1B 109.7
N1 C1 H1B 109.7
H1A C1 H1B 108.2
N2 C2 O1 123.2(11)
N2 C2 C1 117.5(10)
O1 C2 C1 119.2(11)
N3 C3 C4 109.8(9)
N3 C3 H3A 109.7
C4 C3 H3A 109.7
N3 C3 H3B 109.7
C4 C3 H3B 109.7
H3A C3 H3B 108.2
O3 C4 N4 123.9(10)
O3 C4 C3 122.2(10)
N4 C4 C3 113.9(11)
C6 C5 N5 110.5(9)
C6 C5 H5A 109.5
N5 C5 H5A 109.5
C6 C5 H5B 109.5
N5 C5 H5B 109.5
H5A C5 H5B 108.1
N6 C6 O5 122.3(11)
N6 C6 C5 115.9(10)
O5 C6 C5 121.7(10)
N7 C7 C8 108.8(10)
N7 C7 H7A 109.9
C8 C7 H7A 109.9
N7 C7 H7B 109.9
C8 C7 H7B 109.9
H7A C7 H7B 108.3
O7 C8 N8 123.9(11)
O7 C8 C7 120.1(11)
N8 C8 C7 116.0(10)
C10 C9 N9 111.2(10)
C10 C9 H9A 109.4
N9 C9 H9A 109.4
C10 C9 H9B 109.4
N9 C9 H9B 109.4
H9A C9 H9B 108.0
O9 C10 N10 124.1(11)
O9 C10 C9 121.0(11)
N10 C10 C9 114.8(11)
O22 C11 O23 120.5(11)
O22 C11 C12 121.3(11)
O23 C11 C12 118.2(11)
C11 C12 H12A 109.5
C11 C12 H12B 109.5
H12A C12 H12B 109.5
C11 C12 H12C 109.5
H12A C12 H12C 109.5
H12B C12 H12C 109.5
C1 N1 Cu2 110.0(7)
C1 N1 H1C 109.7
Cu2 N1 H1C 109.7
C1 N1 H1D 109.7
Cu2 N1 H1D 109.7
H1C N1 H1D 108.2
C2 N2 O2 115.5(9)
C2 N2 Cu2 117.7(8)
O2 N2 Cu2 126.6(7)
C3 N3 Cu3 111.3(7)
C3 N3 H3C 109.4
Cu3 N3 H3C 109.4
C3 N3 H3D 109.4
Cu3 N3 H3D 109.4
H3C N3 H3D 108.0
C4 N4 O4 114.8(10)
C4 N4 Cu3 119.0(8)
O4 N4 Cu3 124.2(7)
C5 N5 Cu4 110.6(7)
C5 N5 H5C 109.5
Cu4 N5 H5C 109.5
C5 N5 H5D 109.5
Cu4 N5 H5D 109.5
H5C N5 H5D 108.1
C6 N6 O6 115.7(9)
C6 N6 Cu4 120.0(8)
O6 N6 Cu4 124.1(7)
C7 N7 Cu5 112.2(8)
C7 N7 H7C 109.2
Cu5 N7 H7C 109.2
C7 N7 H7D 109.2
Cu5 N7 H7D 109.2
H7C N7 H7D 107.9
C8 N8 O8 114.0(9)
C8 N8 Cu5 117.3(8)
O8 N8 Cu5 126.8(7)
C9 N9 Cu1 110.2(7)
C9 N9 H9C 109.6
Cu1 N9 H9C 109.6
C9 N9 H9D 109.6
Cu1 N9 H9D 109.6
H9C N9 H9D 108.1
C10 N10 O10 114.0(10)
C10 N10 Cu1 119.6(8)
O10 N10 Cu1 124.6(7)
O25 N11 O26 121.7(14)
O25 N11 O24 118.9(15)
O26 N11 O24 118.9(15)
O28 N12 O29 116.6(16)
O28 N12 O30 125.0(16)
O29 N12 O30 114.7(15)

loop_
_geom_bond_atom_site_label_1
_geom_bond_atom_site_label_2
_geom_bond_distance
La1 O8 2.480(8)
La1 O4 2.500(7)
La1 O10 2.514(8)
La1 O6 2.521(7)
La1 O2 2.533(8)
La1 O12 2.539(8)
La1 O15 2.554(9)
La1 O23 2.572(8)
La1 O22 2.641(8)
Cu1 N10 1.878(10)
Cu1 O2 1.927(8)
Cu1 O1 1.941(8)
Cu1 N9 2.006(9)
Cu1 O11 2.397(9)
Cu2 O4 1.922(8)
Cu2 N2 1.925(9)
Cu2 O3 1.959(8)
Cu2 N1 2.000(10)
Cu4 N6 1.895(10)
Cu4 O7 1.926(8)
Cu4 O8 1.955(8)
Cu4 N5 2.021(10)
Cu4 O13 2.428(10)
Cu3 O6 1.923(8)
Cu3 N4 1.930(10)
Cu3 O5 1.960(8)
Cu3 N3 2.002(10)
Cu3 O14 2.367(10)
Cu5 N8 1.917(9)
Cu5 O9 1.940(8)
Cu5 O10 1.943(8)
Cu5 N7 1.984(10)
Cu5 O20 2.458(9)
O1 C2 1.314(13)
O2 N2 1.389(12)
O3 C4 1.282(14)
O4 N4 1.389(12)
O5 C6 1.302(14)
O6 N6 1.391(12)
O7 C8 1.292(14)
O8 N8 1.397(11)
O9 C10 1.284(15)
O10 N10 1.417(12)
O11 H11B 0.8499
O11 H11C 0.8500
O12 H12E 0.8503
O12 H12F 0.8497
O13 H13B 0.8500
O13 H13C 0.8501
O14 H14B 0.8500
O14 H14C 0.8499
O15 H15B 0.8500
O15 H15C 0.9177
O16 H16C 0.8499
O16 H16D 0.8500
O17 H17C 0.8501
O17 H17D 0.8499
O18 H18C 0.8500
O18 H18D 0.8500
O19 H19C 0.8499
O19 H19D 0.8500
O20 H20C 0.8500
O20 H20D 0.8500
O21 H21C 0.8500
O21 H21D 0.8500
O22 C11 1.253(14)
O23 C11 1.284(14)
O24 N11 1.283(16)
O25 N11 1.205(17)
O26 N11 1.276(17)
O28 N12 1.230(16)
O29 N12 1.259(17)
O30 N12 1.330(17)
C1 C2 1.483(17)
C1 N1 1.505(14)
C1 H1A 0.9700
C1 H1B 0.9700
C2 N2 1.277(15)
C3 N3 1.462(16)
C3 C4 1.511(15)
C3 H3A 0.9700
C3 H3B 0.9700
C4 N4 1.300(15)
C5 C6 1.482(16)
C5 N5 1.492(14)
C5 H5A 0.9700
C5 H5B 0.9700
C6 N6 1.287(15)
C7 N7 1.489(15)
C7 C8 1.516(16)
C7 H7A 0.9700
C7 H7B 0.9700
C8 N8 1.301(15)
C9 C10 1.462(17)
C9 N9 1.495(16)
C9 H9A 0.9700
C9 H9B 0.9700
C10 N10 1.316(15)
C11 C12 1.482(17)
C12 H12A 0.9600
C12 H12B 0.9600
C12 H12C 0.9600
N1 H1C 0.8900
N1 H1D 0.8900
N3 H3C 0.8900
N3 H3D 0.8900
N5 H5C 0.8900
N5 H5D 0.8900
N7 H7C 0.8900
N7 H7D 0.8900
N9 H9C 0.8900
N9 H9D 0.8900

loop_
_geom_hbond_atom_site_label_D
_geom_hbond_atom_site_label_H
_geom_hbond_atom_site_label_A
_geom_hbond_distance_DH
_geom_hbond_distance_HA
_geom_hbond_distance_DA
_geom_hbond_angle_DHA
_geom_hbond_site_symmetry_A
N9 H9D O25 0.89 2.32 3.131(16) 151.1 2_676
N9 H9D O24 0.89 2.59 3.358(17) 144.5 2_676
N7 H7D O21 0.89 2.23 3.061(19) 155.5 1_455
N7 H7C O30 0.89 2.12 3.00(3) 172.4 1_565
N5 H5D O19 0.89 2.18 3.051(17) 164.5 2_667
N5 H5C O23 0.89 2.56 3.261(13) 136.7 2_667
N3 H3D O21 0.89 2.33 3.066(18) 140.5 1_545
N3 H3C O17 0.89 2.26 3.017(16) 143.0 1_655
N1 H1D O12 0.89 2.15 3.023(13) 167.6 2_666
N1 H1C O28 0.89 2.47 3.05(2) 123.9 2_666
N1 H1C O17 0.89 2.57 3.250(15) 133.7 2_666
C9 H9A O22 0.97 2.43 3.061(14) 122.1 2_676
C9 H9A O2 0.97 2.63 3.380(16) 134.5 2_676
C5 H5A N8 0.97 2.58 3.470(17) 152.5 2_667
C5 H5A O8 0.97 2.65 3.372(16) 131.8 2_667
C3 H3A O1 0.97 2.60 3.435(16) 144.2 2_666
C1 H1B N4 0.97 2.62 3.555(17) 160.8 2_666
C1 H1A O28 0.97 2.42 3.10(2) 127.1 2_666
O21 H21D O30 0.85 2.37 3.20(3) 163.8 2_667
O21 H21C O24 0.85 2.00 2.82(2) 161.6 .
O20 H20D O18 0.85 1.92 2.764(17) 174.5 1_565
O20 H20C O1 0.85 1.99 2.832(12) 174.5 2_676
O19 H19D O26 0.85 2.22 3.03(2) 161.0 .
O19 H19C N12 0.85 2.67 3.51(2) 172.9 2_667
O19 H19C O29 0.85 1.53 2.34(2) 157.8 2_667
O18 H18D O21 0.85 2.26 3.09(2) 167.3 1_545
O18 H18C O5 0.85 1.88 2.719(15) 166.9 .
O17 H17D O28 0.85 2.00 2.85(2) 179.1 .
O17 H17C O9 0.85 1.93 2.775(12) 179.4 1_545
O16 H16D O22 0.85 1.96 2.803(12) 173.3 2_666
O16 H16C O17 0.85 1.91 2.755(12) 173.6 .
O15 H15C O24 0.92 2.09 2.835(14) 138.1 .
O15 H15B O20 0.85 1.92 2.754(12) 165.9 .
O14 H14C O23 0.85 2.03 2.707(11) 136.6 .
O14 H14B O28 0.85 2.52 3.12(2) 127.9 1_655
O13 H13C O19 0.85 2.22 2.707(15) 116.0 1_455
O13 H13B O29 0.85 2.54 2.97(2) 112.4 .
O13 H13B O28 0.85 2.33 3.10(2) 152.2 .
O12 H12F O11 0.85 1.90 2.734(12) 166.9 .
O12 H12E O13 0.85 2.13 2.760(12) 130.5 .
O11 H11C O3 0.85 2.05 2.689(12) 131.1 2_666
O11 H11B N11 0.85 2.53 3.354(16) 164.6 1_455
O11 H11B O26 0.85 2.44 3.126(15) 138.6 1_455
O11 H11B O25 0.85 2.00 2.815(13) 161.0 1_455

loop_
_geom_torsion_atom_site_label_1
_geom_torsion_atom_site_label_2
_geom_torsion_atom_site_label_3
_geom_torsion_atom_site_label_4
_geom_torsion
Cu1 O1 C2 N2 -4.6(14)
Cu1 O1 C2 C1 175.4(9)
N1 C1 C2 N2 -6.3(16)
N1 C1 C2 O1 173.7(10)
Cu2 O3 C4 N4 1.3(15)
Cu2 O3 C4 C3 178.0(10)
N3 C3 C4 O3 174.3(12)
N3 C3 C4 N4 -8.6(16)
Cu3 O5 C6 N6 2.1(15)
Cu3 O5 C6 C5 178.9(9)
N5 C5 C6 N6 -7.2(16)
N5 C5 C6 O5 175.8(11)
Cu4 O7 C8 N8 -6.7(17)
Cu4 O7 C8 C7 173.5(11)
N7 C7 C8 O7 -164.5(12)
N7 C7 C8 N8 15.7(18)
Cu5 O9 C10 N10 -10.7(16)
Cu5 O9 C10 C9 168.3(10)
N9 C9 C10 O9 -177.2(11)
N9 C9 C10 N10 1.8(16)
La1 O22 C11 O23 -7.1(11)
La1 O22 C11 C12 170.4(11)
La1 O23 C11 O22 7.3(11)
La1 O23 C11 C12 -170.2(10)
C2 C1 N1 Cu2 13.0(12)
O1 C2 N2 O2 0.9(17)
C1 C2 N2 O2 -179.1(10)
O1 C2 N2 Cu2 175.8(9)
C1 C2 N2 Cu2 -4.2(15)
Cu1 O2 N2 C2 3.3(12)
La1 O2 N2 C2 171.3(8)
Cu1 O2 N2 Cu2 -171.0(5)
La1 O2 N2 Cu2 -3.0(12)
C4 C3 N3 Cu3 21.2(13)
O3 C4 N4 O4 2.9(18)
C3 C4 N4 O4 -174.1(10)
O3 C4 N4 Cu3 167.8(9)
C3 C4 N4 Cu3 -9.2(15)
Cu2 O4 N4 C4 -5.5(12)
La1 O4 N4 C4 -174.8(8)
Cu2 O4 N4 Cu3 -169.4(6)
La1 O4 N4 Cu3 21.2(12)
C6 C5 N5 Cu4 4.3(13)
O5 C6 N6 O6 -1.6(18)
C5 C6 N6 O6 -178.5(10)
O5 C6 N6 Cu4 -176.0(9)
C5 C6 N6 Cu4 7.1(16)
Cu3 O6 N6 C6 0.1(12)
La1 O6 N6 C6 -175.6(8)
Cu3 O6 N6 Cu4 174.3(6)
La1 O6 N6 Cu4 -1.4(13)
O8 Cu4 N6 C6 167.2(10)
N5 Cu4 N6 C6 -3.5(10)
O13 Cu4 N6 C6 -104.2(10)
O8 Cu4 N6 O6 -6.7(9)
N5 Cu4 N6 O6 -177.5(9)
O13 Cu4 N6 O6 81.9(9)
C8 C7 N7 Cu5 -8.9(15)
O7 C8 N8 O8 -0.9(19)
C7 C8 N8 O8 178.9(11)
O7 C8 N8 Cu5 164.6(11)
C7 C8 N8 Cu5 -15.7(16)
Cu4 O8 N8 C8 7.8(13)
La1 O8 N8 C8 172.6(9)
Cu4 O8 N8 Cu5 -156.0(6)
La1 O8 N8 Cu5 8.8(13)
C10 C9 N9 Cu1 6.9(13)
O9 C10 N10 O10 2.8(18)
C9 C10 N10 O10 -176.2(10)
O9 C10 N10 Cu1 167.9(10)
C9 C10 N10 Cu1 -11.1(15)
Cu5 O10 N10 C10 6.7(12)
La1 O10 N10 C10 169.5(8)
Cu5 O10 N10 Cu1 -157.5(6)
La1 O10 N10 Cu1 5.3(12)
O2 Cu1 N10 C10 -174.2(9)
N9 Cu1 N10 C10 12.1(9)
O11 Cu1 N10 C10 -85.2(9)
O2 Cu1 N10 O10 -10.8(9)
N9 Cu1 N10 O10 175.5(9)
O11 Cu1 N10 O10 78.2(8)
